data_1556151
loop_
_publ_author_name
'Liu, Le'
'Lu, Hang'
'Wang, Hong'
'Yang, Chao'
'Zhang, Xiang'
'Zhang-Negrerie, Daisy'
'Du, Yunfei'
'Zhao, Kang'

_publ_section_title
;
 PhI(OCOCF3)2-mediated C-C bond formation concomitant with a 1,2-aryl
 shift in a metal-free synthesis of 3-arylquinolin-2-ones.
;
_journal_issue 12
_journal_name_full 'Organic letters'
_journal_page_first 2906
_journal_page_last 2909
_journal_paper_doi 10.1021/ol400743r
_journal_volume 15
_journal_year 2013
_chemical_formula_sum 'C16 H13 N O'
_chemical_formula_weight 235.27
_space_group_IT_number 14
_space_group_name_Hall '-P 2ybc'
_space_group_name_H-M_alt 'P 1 21/c 1'
_symmetry_cell_setting monoclinic
_symmetry_space_group_name_H-M 'P 1 21/c 1'
_atom_sites_solution_hydrogens geom
_atom_sites_solution_primary direct
_atom_sites_solution_secondary difmap
_audit_creation_method SHELXL-97
_cell_angle_alpha 90.00
_cell_angle_beta 99.56(3)
_cell_angle_gamma 90.00
_cell_formula_units_Z 4
_cell_length_a 11.237(2)
_cell_length_b 14.637(3)
_cell_length_c 7.2453(14)
_cell_measurement_reflns_used 268
_cell_measurement_temperature 293(2)
_cell_measurement_theta_max 27.8784
_cell_measurement_theta_min 2.3066
_cell_volume 1175.1(4)
_computing_cell_refinement crystalclear
_computing_data_collection crystalclear
_computing_data_reduction crystalclear
_computing_molecular_graphics 'Bruker SHELXTL'
_computing_structure_refinement 'SHELXL-97 (Sheldrick, 1997)'
_computing_structure_solution 'SHELXS-97 (Sheldrick, 1990)'
_diffrn_ambient_temperature 293(2)
_diffrn_measured_fraction_theta_full 0.996
_diffrn_measured_fraction_theta_max 0.996
_diffrn_measurement_device_type 'rigaku saturn'
_diffrn_measurement_method '\w scans'
_diffrn_radiation_monochromator confocal
_diffrn_radiation_source 'rotating anode'
_diffrn_radiation_type MoK\a
_diffrn_radiation_wavelength 0.71073
_diffrn_reflns_av_R_equivalents 0.0453
_diffrn_reflns_av_sigmaI/netI 0.0429
_diffrn_reflns_limit_h_max 14
_diffrn_reflns_limit_h_min -13
_diffrn_reflns_limit_k_max 19
_diffrn_reflns_limit_k_min -19
_diffrn_reflns_limit_l_max 9
_diffrn_reflns_limit_l_min -7
_diffrn_reflns_number 11896
_diffrn_reflns_theta_full 27.88
_diffrn_reflns_theta_max 27.88
_diffrn_reflns_theta_min 2.31
_diffrn_standards_decay_% 0
_diffrn_standards_interval_count 0
_diffrn_standards_interval_time 0
_diffrn_standards_number 0
_exptl_absorpt_coefficient_mu 0.083
_exptl_absorpt_correction_T_max 0.9917
_exptl_absorpt_correction_T_min 0.9836
_exptl_absorpt_correction_type multi-scan
_exptl_absorpt_process_details crystalclear
_exptl_crystal_density_diffrn 1.330
_exptl_crystal_density_method 'not measured'
_exptl_crystal_F_000 496
_exptl_crystal_size_max 0.20
_exptl_crystal_size_mid 0.20
_exptl_crystal_size_min 0.10
_refine_diff_density_max 0.224
_refine_diff_density_min -0.188
_refine_diff_density_rms 0.051
_refine_ls_extinction_coef 0.050(6)
_refine_ls_extinction_expression Fc^*^=kFc[1+0.001xFc^2^\l^3^/sin(2\q)]^-1/4^
_refine_ls_extinction_method SHELXL
_refine_ls_goodness_of_fit_ref 1.011
_refine_ls_hydrogen_treatment constr
_refine_ls_matrix_type full
_refine_ls_number_parameters 165
_refine_ls_number_reflns 2800
_refine_ls_number_restraints 0
_refine_ls_restrained_S_all 1.011
_refine_ls_R_factor_all 0.0881
_refine_ls_R_factor_gt 0.0554
_refine_ls_shift/su_max 0.001
_refine_ls_shift/su_mean 0.000
_refine_ls_structure_factor_coef Fsqd
_refine_ls_weighting_details 'calc w=1/[\s^2^(Fo^2^)+(0.0780P)^2^+0.0000P] where P=(Fo^2^+2Fc^2^)/3'
_refine_ls_weighting_scheme calc
_refine_ls_wR_factor_gt 0.1275
_refine_ls_wR_factor_ref 0.1482
_reflns_number_gt 1802
_reflns_number_total 2800
_reflns_threshold_expression >2sigma(I)
_cod_data_source_file ol400743r_si_002.cif
_cod_data_source_block r120315e1
_cod_depositor_comments
;
The following automatic conversions were performed:

data item '_exptl_absorpt_correction_type' value 'MULTI-SCAN' was
changed to 'multi-scan' in accordance with the
/home/saulius/struct/COD-crude-data/automatic-downloads/DataCite-retrospective/ACS/depositions/lib/dictionaries/cif_core.dic
dictionary named 'cif_core.dic' version 2.4.2 last updated on
2011-04-26.

data item '_refine_ls_hydrogen_treatment' value 'CONSTR' was changed
to 'constr' in accordance with the
/home/saulius/struct/COD-crude-data/automatic-downloads/DataCite-retrospective/ACS/depositions/lib/dictionaries/cif_core.dic
dictionary named 'cif_core.dic' version 2.4.2 last updated on
2011-04-26.

data item '_symmetry_cell_setting' value 'Monoclinic' was changed to
'monoclinic' in accordance with the
/home/saulius/struct/COD-crude-data/automatic-downloads/DataCite-retrospective/ACS/depositions/lib/dictionaries/cif_core.dic
dictionary named 'cif_core.dic' version 2.4.2 last updated on
2011-04-26.

Automatic conversion script
Id: cif_fix_values 6909 2019-04-08 15:41:33Z antanas 
;
_cod_original_cell_volume 1175.2(4)
_cod_original_sg_symbol_H-M P2(1)/c
_cod_database_code 1556151

loop_
_symmetry_equiv_pos_as_xyz
'x, y, z'
'-x, y+1/2, -z+1/2'
'-x, -y, -z'
'x, -y-1/2, z-1/2'

loop_
_atom_site_label
_atom_site_type_symbol
_atom_site_fract_x
_atom_site_fract_y
_atom_site_fract_z
_atom_site_U_iso_or_equiv
_atom_site_adp_type
_atom_site_occupancy
_atom_site_symmetry_multiplicity
_atom_site_calc_flag
_atom_site_refinement_flags
O1 O 0.56358(11) 0.18045(8) 0.26780(18) 0.0567(4) Uani 1 1 d .
N1 N 0.38365(12) 0.24192(9) 0.13773(17) 0.0387(3) Uani 1 1 d .
C1 C 0.30901(14) 0.31647(10) 0.0874(2) 0.0362(4) Uani 1 1 d .
C2 C 0.18690(15) 0.30632(13) 0.0134(2) 0.0479(5) Uani 1 1 d .
H2 H 0.1530 0.2483 -0.0007 0.057 Uiso 1 1 calc R
C3 C 0.11653(16) 0.38189(14) -0.0387(3) 0.0551(5) Uani 1 1 d .
H3 H 0.0354 0.3743 -0.0886 0.066 Uiso 1 1 calc R
C4 C 0.16470(16) 0.46912(13) -0.0181(2) 0.0522(5) Uani 1 1 d .
H4 H 0.1165 0.5196 -0.0556 0.063 Uiso 1 1 calc R
C5 C 0.28408(15) 0.48070(12) 0.0581(2) 0.0447(4) Uani 1 1 d .
H5 H 0.3161 0.5393 0.0738 0.054 Uiso 1 1 calc R
C6 C 0.35780(14) 0.40532(11) 0.1123(2) 0.0368(4) Uani 1 1 d .
C7 C 0.48240(14) 0.41454(11) 0.1904(2) 0.0391(4) Uani 1 1 d .
H7 H 0.5152 0.4729 0.2068 0.047 Uiso 1 1 calc R
C8 C 0.55440(14) 0.34217(10) 0.2411(2) 0.0379(4) Uani 1 1 d .
C9 C 0.50455(15) 0.24932(11) 0.2184(2) 0.0393(4) Uani 1 1 d .
C10 C 0.33537(16) 0.14901(11) 0.1049(2) 0.0495(5) Uani 1 1 d .
H10A H 0.2780 0.1373 0.1865 0.074 Uiso 1 1 calc R
H10B H 0.4002 0.1057 0.1296 0.074 Uiso 1 1 calc R
H10C H 0.2964 0.1434 -0.0229 0.074 Uiso 1 1 calc R
C11 C 0.68431(14) 0.35315(11) 0.3182(2) 0.0396(4) Uani 1 1 d .
C12 C 0.77209(15) 0.30516(12) 0.2432(2) 0.0486(5) Uani 1 1 d .
H12 H 0.7493 0.2634 0.1472 0.058 Uiso 1 1 calc R
C13 C 0.89298(16) 0.31945(13) 0.3112(3) 0.0545(5) Uani 1 1 d .
H13 H 0.9512 0.2873 0.2604 0.065 Uiso 1 1 calc R
C14 C 0.92787(17) 0.38117(14) 0.4542(3) 0.0575(5) Uani 1 1 d .
H14 H 1.0093 0.3909 0.4990 0.069 Uiso 1 1 calc R
C15 C 0.84214(17) 0.42787(13) 0.5296(3) 0.0544(5) Uani 1 1 d .
H15 H 0.8656 0.4691 0.6265 0.065 Uiso 1 1 calc R
C16 C 0.72117(15) 0.41439(12) 0.4630(2) 0.0456(4) Uani 1 1 d .
H16 H 0.6637 0.4466 0.5154 0.055 Uiso 1 1 calc R

loop_
_atom_site_aniso_label
_atom_site_aniso_U_11
_atom_site_aniso_U_22
_atom_site_aniso_U_33
_atom_site_aniso_U_23
_atom_site_aniso_U_13
_atom_site_aniso_U_12
O1 0.0556(8) 0.0385(7) 0.0743(9) 0.0102(6) 0.0059(6) 0.0078(6)
N1 0.0428(8) 0.0317(7) 0.0412(7) 0.0021(6) 0.0055(6) -0.0023(6)
C1 0.0398(9) 0.0364(9) 0.0328(8) 0.0018(6) 0.0074(7) 0.0000(7)
C2 0.0442(10) 0.0485(10) 0.0499(11) -0.0006(8) 0.0048(8) -0.0050(8)
C3 0.0400(9) 0.0658(13) 0.0575(11) 0.0005(9) 0.0021(8) 0.0024(9)
C4 0.0477(10) 0.0519(11) 0.0567(11) 0.0035(8) 0.0078(8) 0.0121(9)
C5 0.0478(10) 0.0390(9) 0.0477(10) 0.0020(7) 0.0089(8) 0.0052(7)
C6 0.0403(9) 0.0361(8) 0.0343(8) 0.0005(6) 0.0070(7) 0.0018(7)
C7 0.0451(9) 0.0315(8) 0.0404(9) -0.0002(6) 0.0065(7) -0.0025(7)
C8 0.0421(9) 0.0371(9) 0.0343(8) 0.0017(6) 0.0057(7) -0.0007(7)
C9 0.0452(10) 0.0364(9) 0.0368(9) 0.0040(7) 0.0081(7) 0.0018(7)
C10 0.0583(11) 0.0348(9) 0.0554(11) -0.0011(8) 0.0094(9) -0.0075(8)
C11 0.0413(9) 0.0371(9) 0.0393(9) 0.0040(7) 0.0032(7) 0.0001(7)
C12 0.0473(10) 0.0474(10) 0.0495(10) -0.0044(8) 0.0032(8) 0.0028(8)
C13 0.0429(10) 0.0554(11) 0.0640(12) 0.0006(9) 0.0057(9) 0.0072(8)
C14 0.0434(10) 0.0572(12) 0.0672(12) 0.0046(10) -0.0044(9) -0.0031(9)
C15 0.0555(11) 0.0505(11) 0.0533(11) -0.0051(8) -0.0028(9) -0.0047(9)
C16 0.0482(10) 0.0419(9) 0.0459(10) 0.0001(7) 0.0052(8) 0.0023(8)

loop_
_atom_type_symbol
_atom_type_description
_atom_type_scat_dispersion_real
_atom_type_scat_dispersion_imag
_atom_type_scat_source
C C 0.0033 0.0016 'International Tables Vol C Tables 4.2.6.8 and 6.1.1.4'
H H 0.0000 0.0000 'International Tables Vol C Tables 4.2.6.8 and 6.1.1.4'
N N 0.0061 0.0033 'International Tables Vol C Tables 4.2.6.8 and 6.1.1.4'
O O 0.0106 0.0060 'International Tables Vol C Tables 4.2.6.8 and 6.1.1.4'

loop_
_geom_angle_atom_site_label_1
_geom_angle_atom_site_label_2
_geom_angle_atom_site_label_3
_geom_angle
C1 N1 C9 123.68(13)
C1 N1 C10 119.65(13)
C9 N1 C10 116.67(13)
N1 C1 C2 122.00(14)
N1 C1 C6 119.08(14)
C2 C1 C6 118.92(14)
C3 C2 C1 120.23(17)
C3 C2 H2 119.9
C1 C2 H2 119.9
C2 C3 C4 121.00(17)
C2 C3 H3 119.5
C4 C3 H3 119.5
C5 C4 C3 119.68(17)
C5 C4 H4 120.2
C3 C4 H4 120.2
C4 C5 C6 120.64(16)
C4 C5 H5 119.7
C6 C5 H5 119.7
C5 C6 C1 119.50(15)
C5 C6 C7 122.28(15)
C1 C6 C7 118.21(14)
C8 C7 C6 122.65(15)
C8 C7 H7 118.7
C6 C7 H7 118.7
C7 C8 C9 119.78(15)
C7 C8 C11 121.81(14)
C9 C8 C11 118.41(14)
O1 C9 N1 120.10(14)
O1 C9 C8 123.37(15)
N1 C9 C8 116.53(13)
N1 C10 H10A 109.5
N1 C10 H10B 109.5
H10A C10 H10B 109.5
N1 C10 H10C 109.5
H10A C10 H10C 109.5
H10B C10 H10C 109.5
C16 C11 C12 118.56(15)
C16 C11 C8 120.36(15)
C12 C11 C8 121.04(15)
C13 C12 C11 120.19(17)
C13 C12 H12 119.9
C11 C12 H12 119.9
C14 C13 C12 120.40(17)
C14 C13 H13 119.8
C12 C13 H13 119.8
C15 C14 C13 119.71(17)
C15 C14 H14 120.1
C13 C14 H14 120.1
C14 C15 C16 120.52(17)
C14 C15 H15 119.7
C16 C15 H15 119.7
C15 C16 C11 120.62(16)
C15 C16 H16 119.7
C11 C16 H16 119.7

loop_
_geom_bond_atom_site_label_1
_geom_bond_atom_site_label_2
_geom_bond_distance
O1 C9 1.2269(18)
N1 C1 1.3877(19)
N1 C9 1.391(2)
N1 C10 1.469(2)
C1 C2 1.396(2)
C1 C6 1.411(2)
C2 C3 1.376(3)
C2 H2 0.9300
C3 C4 1.385(3)
C3 H3 0.9300
C4 C5 1.374(2)
C4 H4 0.9300
C5 C6 1.396(2)
C5 H5 0.9300
C6 C7 1.427(2)
C7 C8 1.346(2)
C7 H7 0.9300
C8 C9 1.469(2)
C8 C11 1.483(2)
C10 H10A 0.9600
C10 H10B 0.9600
C10 H10C 0.9600
C11 C16 1.390(2)
C11 C12 1.392(2)
C12 C13 1.382(2)
C12 H12 0.9300
C13 C14 1.381(3)
C13 H13 0.9300
C14 C15 1.367(3)
C14 H14 0.9300
C15 C16 1.379(2)
C15 H15 0.9300
C16 H16 0.9300

loop_
_geom_torsion_atom_site_label_1
_geom_torsion_atom_site_label_2
_geom_torsion_atom_site_label_3
_geom_torsion_atom_site_label_4
_geom_torsion
C9 N1 C1 C2 -177.46(13)
C10 N1 C1 C2 2.9(2)
C9 N1 C1 C6 2.3(2)
C10 N1 C1 C6 -177.30(13)
N1 C1 C2 C3 -178.51(15)
C6 C1 C2 C3 1.7(2)
C1 C2 C3 C4 -0.4(3)
C2 C3 C4 C5 -1.0(3)
C3 C4 C5 C6 1.0(3)
C4 C5 C6 C1 0.3(2)
C4 C5 C6 C7 179.42(14)
N1 C1 C6 C5 178.55(13)
C2 C1 C6 C5 -1.7(2)
N1 C1 C6 C7 -0.6(2)
C2 C1 C6 C7 179.20(13)
C5 C6 C7 C8 -179.29(14)
C1 C6 C7 C8 -0.2(2)
C6 C7 C8 C9 -0.7(2)
C6 C7 C8 C11 178.64(13)
C1 N1 C9 O1 176.41(14)
C10 N1 C9 O1 -4.0(2)
C1 N1 C9 C8 -3.1(2)
C10 N1 C9 C8 176.57(12)
C7 C8 C9 O1 -177.28(15)
C11 C8 C9 O1 3.4(2)
C7 C8 C9 N1 2.2(2)
C11 C8 C9 N1 -177.14(13)
C7 C8 C11 C16 49.4(2)
C9 C8 C11 C16 -131.32(16)
C7 C8 C11 C12 -128.27(18)
C9 C8 C11 C12 51.0(2)
C16 C11 C12 C13 -0.7(2)
C8 C11 C12 C13 177.00(16)
C11 C12 C13 C14 0.2(3)
C12 C13 C14 C15 0.4(3)
C13 C14 C15 C16 -0.5(3)
C14 C15 C16 C11 0.0(3)
C12 C11 C16 C15 0.6(2)
C8 C11 C16 C15 -177.10(15)
